data_4076086
loop_
_publ_author_name
'Fryzuk, Michael D.'
'Petrella, Michael J.'
'Patrick, Brian O.'

_publ_section_title
;
 Intramolecular C&#x2212;H and N&#x2212;H Transfer by Ruthenium(II)
 Amidophosphine Complexes
;
_journal_issue 22
_journal_name_full Organometallics
_journal_page_first 5440
_journal_paper_doi 10.1021/om050574i
_journal_volume 24
_journal_year 2005
_chemical_formula_sum 'C44.5 H63 N2 P3 Ru Si4'
_chemical_formula_weight 932.31
_chemical_name_systematic
; 
 ? 
;
_space_group_IT_number 61
_symmetry_cell_setting orthorhombic
_symmetry_space_group_name_Hall '-P 2ac 2ab'
_symmetry_space_group_name_H-M 'P b c a'
_atom_sites_solution_hydrogens geom
_atom_sites_solution_primary direct
_atom_sites_solution_secondary difmap
_audit_creation_method SHELXL-97
_cell_angle_alpha 90.00
_cell_angle_beta 90.00
_cell_angle_gamma 90.00
_cell_formula_units_Z 16
_cell_length_a 20.3845(8)
_cell_length_b 21.7255(8)
_cell_length_c 43.1498(19)
_cell_measurement_reflns_used 99256
_cell_measurement_temperature 173(2)
_cell_measurement_theta_max 25.02
_cell_measurement_theta_min 2.1
_cell_volume 19109.5(13)
_computing_structure_refinement 'SHELXL-97 (Sheldrick, 1997)'
_computing_structure_solution 'SHELXS-97 (Sheldrick, 1990)'
_diffrn_ambient_temperature 173(2)
_diffrn_detector_area_resol_mean 11.76
_diffrn_measured_fraction_theta_full 0.923
_diffrn_measured_fraction_theta_max 0.923
_diffrn_measurement_device_type 'Rigaku/ADSC CCD'
_diffrn_measurement_method 'area detector'
_diffrn_radiation_monochromator graphite
_diffrn_radiation_source 'fine-focus sealed tube'
_diffrn_radiation_type MoK\a
_diffrn_radiation_wavelength 0.71069
_diffrn_reflns_av_R_equivalents 0.0000
_diffrn_reflns_av_sigmaI/netI 0.0411
_diffrn_reflns_limit_h_max 24
_diffrn_reflns_limit_h_min 0
_diffrn_reflns_limit_k_max 25
_diffrn_reflns_limit_k_min 0
_diffrn_reflns_limit_l_max 50
_diffrn_reflns_limit_l_min 0
_diffrn_reflns_number 16723
_diffrn_reflns_theta_full 25.02
_diffrn_reflns_theta_max 25.02
_diffrn_reflns_theta_min 2.10
_exptl_absorpt_coefficient_mu 0.561
_exptl_absorpt_correction_T_max 1.0000
_exptl_absorpt_correction_T_min 0.7109
_exptl_absorpt_correction_type multi-scan
_exptl_crystal_colour yellow
_exptl_crystal_density_diffrn 1.296
_exptl_crystal_density_method 'not measured'
_exptl_crystal_description chip
_exptl_crystal_F_000 7824
_exptl_crystal_size_max 0.25
_exptl_crystal_size_mid 0.25
_exptl_crystal_size_min 0.10
_refine_diff_density_max 1.331
_refine_diff_density_min -0.727
_refine_diff_density_rms 0.111
_refine_ls_extinction_method none
_refine_ls_goodness_of_fit_ref 1.100
_refine_ls_hydrogen_treatment mixed
_refine_ls_matrix_type full
_refine_ls_number_parameters 1006
_refine_ls_number_reflns 16723
_refine_ls_number_restraints 0
_refine_ls_restrained_S_all 1.100
_refine_ls_R_factor_all 0.0831
_refine_ls_R_factor_gt 0.0642
_refine_ls_shift/su_max 0.001
_refine_ls_shift/su_mean 0.000
_refine_ls_structure_factor_coef Fsqd
_refine_ls_weighting_details 'w=1/[\s^2^(Fo^2^)+(0.0641P)^2^+98.2160P] where P=(Fo^2^+2Fc^2^)/3'
_refine_ls_weighting_scheme calc
_refine_ls_wR_factor_gt 0.1484
_refine_ls_wR_factor_ref 0.1581
_reflns_number_gt 13461
_reflns_number_total 16723
_reflns_threshold_expression >2sigma(I)
_cod_data_source_file om050574isi20050708_045639.cif
_cod_data_source_block mf498
_cod_depositor_comments
;
The following automatic conversions were performed:

'_refine_ls_weighting_scheme' value 'calc
w=1/[\s^2^(Fo^2^)+(0.0641P)^2^+98.2160P] where P=(Fo^2^+2Fc^2^)/3'
was changed to 'calc'. New tag '_refine_ls_weighting_details' was
created. The value of the new tag was set to
'w=1/[\s^2^(Fo^2^)+(0.0641P)^2^+98.2160P] where P=(Fo^2^+2Fc^2^)/3'.

Automatic conversion script
Id: cif_fix_values 3143 2015-03-26 13:38:13Z robertas 
;
_cod_original_sg_symbol_H-M 'P bca'
_cod_original_formula_sum 'C44.50 H63 N2 P3 Ru Si4'
_cod_database_code 4076086

loop_
_symmetry_equiv_pos_as_xyz
'x, y, z'
'-x+1/2, -y, z+1/2'
'x+1/2, -y+1/2, -z'
'-x, y+1/2, -z+1/2'
'-x, -y, -z'
'x-1/2, y, -z-1/2'
'-x-1/2, y-1/2, z'
'x, -y-1/2, z-1/2'

loop_
_atom_site_label
_atom_site_type_symbol
_atom_site_fract_x
_atom_site_fract_y
_atom_site_fract_z
_atom_site_U_iso_or_equiv
_atom_site_adp_type
_atom_site_occupancy
_atom_site_calc_flag
_atom_site_refinement_flags
Ru1 Ru 0.293054(18) 0.204855(17) 0.604631(9) 0.01363(11) Uani 1 d .
Ru2 Ru 0.284531(18) 0.105731(17) 0.350152(9) 0.01308(11) Uani 1 d .
P1 P 0.37659(6) 0.27975(6) 0.60285(3) 0.0180(3) Uani 1 d .
P2 P 0.20948(6) 0.13609(6) 0.61669(3) 0.0159(3) Uani 1 d .
P3 P 0.32991(6) 0.15646(6) 0.56057(3) 0.0169(3) Uani 1 d .
P4 P 0.35850(6) 0.18735(6) 0.35442(3) 0.0169(3) Uani 1 d .
P5 P 0.21178(6) 0.02798(6) 0.33531(3) 0.0155(3) Uani 1 d .
P6 P 0.31029(7) 0.05672(6) 0.39544(3) 0.0185(3) Uani 1 d .
Si1 Si 0.42522(7) 0.20359(7) 0.65735(4) 0.0233(3) Uani 1 d .
Si2 Si 0.32590(7) 0.09268(7) 0.65805(4) 0.0235(3) Uani 1 d .
Si3 Si 0.18065(7) 0.24142(7) 0.66030(4) 0.0244(3) Uani 1 d .
Si4 Si 0.26968(8) 0.34251(7) 0.64056(4) 0.0272(4) Uani 1 d .
Si5 Si 0.26430(7) 0.23462(7) 0.30605(4) 0.0246(3) Uani 1 d .
Si6 Si 0.16154(7) 0.13929(7) 0.29984(4) 0.0229(3) Uani 1 d .
Si7 Si 0.32231(7) 0.00099(6) 0.28963(3) 0.0204(3) Uani 1 d .
Si8 Si 0.42637(7) 0.10155(7) 0.30523(4) 0.0256(3) Uani 1 d .
N1 N 0.3481(2) 0.1692(2) 0.65078(11) 0.0206(10) Uani 1 d .
N2 N 0.2478(2) 0.2673(2) 0.64067(10) 0.0216(9) Uani 1 d .
N3 N 0.2366(2) 0.16236(18) 0.31333(10) 0.0183(9) Uani 1 d .
N4 N 0.3462(2) 0.0725(2) 0.30467(11) 0.0162(9) Uani 1 d .
C1 C 0.4497(3) 0.2493(3) 0.62220(13) 0.0249(12) Uani 1 d .
H1A H 0.4786 0.2837 0.6285 0.030 Uiso 1 calc R
H1B H 0.4744 0.2227 0.6077 0.030 Uiso 1 calc R
C2 C 0.2380(2) 0.0814(3) 0.64635(14) 0.0261(12) Uani 1 d .
H2A H 0.2326 0.0390 0.6383 0.031 Uiso 1 calc R
H2B H 0.2100 0.0856 0.6650 0.031 Uiso 1 calc R
C3 C 0.1438(3) 0.1789(3) 0.63561(14) 0.0277(13) Uani 1 d .
H3A H 0.1174 0.1508 0.6487 0.033 Uiso 1 calc R
H3B H 0.1145 0.1973 0.6198 0.033 Uiso 1 calc R
C4 C 0.3565(3) 0.3472(3) 0.62644(13) 0.0253(12) Uani 1 d .
H4A H 0.3623 0.3850 0.6140 0.030 Uiso 1 calc R
H4B H 0.3867 0.3494 0.6444 0.030 Uiso 1 calc R
C5 C 0.4925(3) 0.1465(3) 0.66377(17) 0.0416(16) Uani 1 d .
H5A H 0.4822 0.1212 0.6819 0.062 Uiso 1 calc R
H5B H 0.5339 0.1683 0.6673 0.062 Uiso 1 calc R
H5C H 0.4967 0.1201 0.6455 0.062 Uiso 1 calc R
C6 C 0.4172(3) 0.2521(3) 0.69256(15) 0.0437(17) Uani 1 d .
H6A H 0.3784 0.2786 0.6906 0.065 Uiso 1 calc R
H6B H 0.4564 0.2778 0.6949 0.065 Uiso 1 calc R
H6C H 0.4124 0.2257 0.7108 0.065 Uiso 1 calc R
C7 C 0.3770(3) 0.0390(3) 0.63506(16) 0.0376(15) Uani 1 d .
H7A H 0.3663 0.0434 0.6130 0.056 Uiso 1 calc R
H7B H 0.3683 -0.0034 0.6417 0.056 Uiso 1 calc R
H7C H 0.4235 0.0486 0.6383 0.056 Uiso 1 calc R
C8 C 0.3365(3) 0.0729(3) 0.70002(15) 0.0424(16) Uani 1 d .
H8A H 0.3825 0.0788 0.7060 0.064 Uiso 1 calc R
H8B H 0.3241 0.0298 0.7034 0.064 Uiso 1 calc R
H8C H 0.3085 0.0996 0.7126 0.064 Uiso 1 calc R
C9 C 0.2004(3) 0.2094(3) 0.69980(14) 0.0389(15) Uani 1 d .
H9A H 0.2382 0.1817 0.6983 0.058 Uiso 1 calc R
H9B H 0.1624 0.1866 0.7077 0.058 Uiso 1 calc R
H9C H 0.2108 0.2433 0.7140 0.058 Uiso 1 calc R
C10 C 0.1132(3) 0.2996(3) 0.66671(17) 0.0416(17) Uani 1 d .
H10A H 0.1290 0.3321 0.6806 0.062 Uiso 1 calc R
H10B H 0.0752 0.2792 0.6761 0.062 Uiso 1 calc R
H10C H 0.1004 0.3176 0.6468 0.062 Uiso 1 calc R
C11 C 0.2666(3) 0.3804(3) 0.67964(17) 0.049(2) Uani 1 d .
H11A H 0.2208 0.3870 0.6857 0.073 Uiso 1 calc R
H11B H 0.2893 0.4202 0.6787 0.073 Uiso 1 calc R
H11C H 0.2881 0.3540 0.6950 0.073 Uiso 1 calc R
C12 C 0.2218(4) 0.3941(3) 0.6138(2) 0.052(2) Uani 1 d .
H12A H 0.2304 0.3823 0.5922 0.077 Uiso 1 calc R
H12B H 0.2351 0.4369 0.6170 0.077 Uiso 1 calc R
H12C H 0.1748 0.3898 0.6181 0.077 Uiso 1 calc R
C13 C 0.4070(3) 0.3168(2) 0.56731(13) 0.0218(11) Uani 1 d .
C14 C 0.3617(3) 0.3377(2) 0.54517(13) 0.0232(11) Uani 1 d .
H14 H 0.3161 0.3309 0.5484 0.028 Uiso 1 calc R
C15 C 0.3824(3) 0.3682(2) 0.51870(13) 0.0283(13) Uani 1 d .
H15 H 0.3512 0.3815 0.5038 0.034 Uiso 1 calc R
C16 C 0.4485(3) 0.3792(3) 0.51385(14) 0.0306(13) Uani 1 d .
H16 H 0.4629 0.3994 0.4955 0.037 Uiso 1 calc R
C17 C 0.4935(3) 0.3605(3) 0.53599(15) 0.0381(15) Uani 1 d .
H17 H 0.5387 0.3694 0.5331 0.046 Uiso 1 calc R
C18 C 0.4739(3) 0.3291(3) 0.56218(14) 0.0305(13) Uani 1 d .
H18 H 0.5057 0.3158 0.5768 0.037 Uiso 1 calc R
C19 C 0.1607(2) 0.0919(2) 0.58896(12) 0.0172(10) Uani 1 d .
C20 C 0.1468(3) 0.0293(3) 0.59045(14) 0.0264(12) Uani 1 d .
H20 H 0.1658 0.0053 0.6065 0.032 Uiso 1 calc R
C21 C 0.1063(3) 0.0012(3) 0.56913(14) 0.0309(13) Uani 1 d .
H21 H 0.0985 -0.0418 0.5705 0.037 Uiso 1 calc R
C22 C 0.0773(3) 0.0345(3) 0.54611(14) 0.0308(13) Uani 1 d .
H22 H 0.0488 0.0149 0.5317 0.037 Uiso 1 calc R
C23 C 0.0897(3) 0.0975(3) 0.54379(14) 0.0317(13) Uani 1 d .
H23 H 0.0705 0.1210 0.5276 0.038 Uiso 1 calc R
C24 C 0.1302(3) 0.1251(3) 0.56512(14) 0.0277(13) Uani 1 d .
H24 H 0.1377 0.1682 0.5637 0.033 Uiso 1 calc R
C25 C 0.2767(2) 0.2096(2) 0.54029(12) 0.0192(11) Uani 1 d .
C26 C 0.2472(2) 0.2373(2) 0.56607(12) 0.0173(10) Uani 1 d .
C27 C 0.1956(3) 0.2785(2) 0.56023(13) 0.0242(12) Uani 1 d .
H27 H 0.1727 0.2969 0.5770 0.029 Uiso 1 calc R
C28 C 0.1782(3) 0.2923(3) 0.52992(14) 0.0313(14) Uani 1 d .
H28 H 0.1432 0.3203 0.5262 0.038 Uiso 1 calc R
C29 C 0.2107(3) 0.2661(3) 0.50472(14) 0.0307(13) Uani 1 d .
H29 H 0.1992 0.2779 0.4842 0.037 Uiso 1 calc R
C30 C 0.2598(3) 0.2229(2) 0.50950(12) 0.0233(12) Uani 1 d .
H30 H 0.2811 0.2032 0.4926 0.028 Uiso 1 calc R
C31 C 0.4158(2) 0.1599(2) 0.54805(12) 0.0198(11) Uani 1 d .
C32 C 0.4360(3) 0.1896(3) 0.52122(14) 0.0350(14) Uani 1 d .
H32 H 0.4049 0.2100 0.5084 0.042 Uiso 1 calc R
C33 C 0.5025(3) 0.1894(3) 0.51307(16) 0.0450(17) Uani 1 d .
H33 H 0.5165 0.2100 0.4948 0.054 Uiso 1 calc R
C34 C 0.5475(3) 0.1598(3) 0.53137(17) 0.0436(17) Uani 1 d .
H34 H 0.5926 0.1598 0.5258 0.052 Uiso 1 calc R
C35 C 0.5277(3) 0.1303(4) 0.55750(16) 0.0450(17) Uani 1 d .
H35 H 0.5589 0.1092 0.5699 0.054 Uiso 1 calc R
C36 C 0.4624(3) 0.1305(3) 0.56619(14) 0.0334(14) Uani 1 d .
H36 H 0.4493 0.1104 0.5847 0.040 Uiso 1 calc R
C37 C 0.3093(2) 0.0800(2) 0.54509(12) 0.0193(11) Uani 1 d .
C38 C 0.2534(3) 0.0708(3) 0.52643(13) 0.0263(12) Uani 1 d .
H38 H 0.2262 0.1050 0.5216 0.032 Uiso 1 calc R
C39 C 0.2369(3) 0.0132(3) 0.51485(14) 0.0283(13) Uani 1 d .
H39 H 0.1993 0.0084 0.5021 0.034 Uiso 1 calc R
C40 C 0.2760(3) -0.0376(3) 0.52204(15) 0.0342(14) Uani 1 d .
H40 H 0.2652 -0.0772 0.5142 0.041 Uiso 1 calc R
C41 C 0.3292(3) -0.0299(3) 0.54023(17) 0.0430(17) Uani 1 d .
H41 H 0.3554 -0.0646 0.5454 0.052 Uiso 1 calc R
C42 C 0.3466(3) 0.0275(3) 0.55154(15) 0.0349(14) Uani 1 d .
H42 H 0.3848 0.0313 0.5640 0.042 Uiso 1 calc R
C43 C 0.3187(3) 0.2562(2) 0.33973(13) 0.0229(12) Uani 1 d .
H43A H 0.3521 0.2863 0.3329 0.027 Uiso 1 calc R
H43B H 0.2921 0.2754 0.3563 0.027 Uiso 1 calc R
C44 C 0.1557(3) 0.0539(2) 0.30427(13) 0.0254(12) Uani 1 d .
H44A H 0.1101 0.0423 0.3095 0.030 Uiso 1 calc R
H44B H 0.1676 0.0337 0.2845 0.030 Uiso 1 calc R
C45 C 0.2580(2) -0.0326(2) 0.31592(12) 0.0186(11) Uani 1 d .
H45A H 0.2276 -0.0585 0.3036 0.022 Uiso 1 calc R
H45B H 0.2793 -0.0591 0.3316 0.022 Uiso 1 calc R
C46 C 0.4275(3) 0.1751(3) 0.32726(14) 0.0288(13) Uani 1 d .
H46A H 0.4689 0.1772 0.3392 0.035 Uiso 1 calc R
H46B H 0.4279 0.2095 0.3122 0.035 Uiso 1 calc R
C47 C 0.1997(4) 0.2960(3) 0.30342(19) 0.0486(19) Uani 1 d .
H47A H 0.1702 0.2869 0.2860 0.073 Uiso 1 calc R
H47B H 0.2206 0.3360 0.3001 0.073 Uiso 1 calc R
H47C H 0.1744 0.2970 0.3227 0.073 Uiso 1 calc R
C48 C 0.3141(3) 0.2406(4) 0.26925(15) 0.0484(19) Uani 1 d .
H48A H 0.3535 0.2150 0.2711 0.073 Uiso 1 calc R
H48B H 0.3270 0.2835 0.2659 0.073 Uiso 1 calc R
H48C H 0.2877 0.2263 0.2517 0.073 Uiso 1 calc R
C49 C 0.0875(3) 0.1703(3) 0.32091(19) 0.0434(17) Uani 1 d .
H49A H 0.0873 0.1546 0.3422 0.065 Uiso 1 calc R
H49B H 0.0475 0.1569 0.3102 0.065 Uiso 1 calc R
H49C H 0.0893 0.2153 0.3212 0.065 Uiso 1 calc R
C50 C 0.1481(3) 0.1573(3) 0.25769(15) 0.0418(16) Uani 1 d .
H50A H 0.1394 0.2014 0.2553 0.063 Uiso 1 calc R
H50B H 0.1104 0.1338 0.2500 0.063 Uiso 1 calc R
H50C H 0.1873 0.1461 0.2459 0.063 Uiso 1 calc R
C51 C 0.2918(3) 0.0125(3) 0.24947(15) 0.0420(16) Uani 1 d .
H51A H 0.2564 0.0431 0.2496 0.063 Uiso 1 calc R
H51B H 0.2751 -0.0266 0.2413 0.063 Uiso 1 calc R
H51C H 0.3277 0.0272 0.2363 0.063 Uiso 1 calc R
C52 C 0.3913(3) -0.0547(3) 0.28782(16) 0.0379(15) Uani 1 d .
H52A H 0.4265 -0.0378 0.2750 0.057 Uiso 1 calc R
H52B H 0.3758 -0.0935 0.2788 0.057 Uiso 1 calc R
H52C H 0.4079 -0.0624 0.3088 0.057 Uiso 1 calc R
C53 C 0.4574(3) 0.1158(4) 0.26513(17) 0.053(2) Uani 1 d .
H53A H 0.4634 0.0764 0.2544 0.079 Uiso 1 calc R
H53B H 0.4995 0.1376 0.2662 0.079 Uiso 1 calc R
H53C H 0.4256 0.1410 0.2537 0.079 Uiso 1 calc R
C54 C 0.4824(3) 0.0460(4) 0.3250(2) 0.056(2) Uani 1 d .
H54A H 0.4581 0.0239 0.3412 0.084 Uiso 1 calc R
H54B H 0.5190 0.0685 0.3345 0.084 Uiso 1 calc R
H54C H 0.4995 0.0165 0.3099 0.084 Uiso 1 calc R
C55 C 0.3961(3) 0.2177(2) 0.38991(12) 0.0209(11) Uani 1 d .
C56 C 0.4618(3) 0.2355(3) 0.39223(14) 0.0301(13) Uani 1 d .
H56 H 0.4907 0.2287 0.3753 0.036 Uiso 1 calc R
C57 C 0.4852(3) 0.2630(3) 0.41899(16) 0.0392(15) Uani 1 d .
H57 H 0.5301 0.2745 0.4203 0.047 Uiso 1 calc R
C58 C 0.4444(3) 0.2740(3) 0.44372(14) 0.0341(14) Uani 1 d .
H58 H 0.4608 0.2931 0.4620 0.041 Uiso 1 calc R
C59 C 0.3796(3) 0.2572(2) 0.44181(14) 0.0309(13) Uani 1 d .
H59 H 0.3509 0.2649 0.4587 0.037 Uiso 1 calc R
C60 C 0.3558(3) 0.2289(2) 0.41530(13) 0.0263(12) Uani 1 d .
H60 H 0.3110 0.2170 0.4144 0.032 Uiso 1 calc R
C61 C 0.1563(2) -0.0110(2) 0.36190(13) 0.0224(11) Uani 1 d .
C62 C 0.1502(3) -0.0751(2) 0.36354(15) 0.0309(14) Uani 1 d .
H62 H 0.1767 -0.1005 0.3508 0.037 Uiso 1 calc R
C63 C 0.1055(3) -0.1016(3) 0.38383(17) 0.0429(17) Uani 1 d .
H63 H 0.1031 -0.1451 0.3854 0.051 Uiso 1 calc R
C64 C 0.0649(4) -0.0661(3) 0.40154(18) 0.0495(19) Uani 1 d .
H64 H 0.0332 -0.0849 0.4146 0.059 Uiso 1 calc R
C65 C 0.0698(3) -0.0028(3) 0.40042(17) 0.0426(17) Uani 1 d .
H65 H 0.0422 0.0220 0.4130 0.051 Uiso 1 calc R
C66 C 0.1157(3) 0.0248(3) 0.38074(15) 0.0293(13) Uani 1 d .
H66 H 0.1193 0.0684 0.3802 0.035 Uiso 1 calc R
C67 C 0.2469(3) 0.1037(2) 0.41286(12) 0.0204(11) Uani 1 d .
C68 C 0.2292(2) 0.1377(2) 0.38605(13) 0.0199(11) Uani 1 d .
C69 C 0.1829(3) 0.1848(2) 0.38988(13) 0.0241(12) Uani 1 d .
H69 H 0.1707 0.2096 0.3727 0.029 Uiso 1 calc R
C70 C 0.1548(3) 0.1955(3) 0.41875(15) 0.0303(13) Uani 1 d .
H70 H 0.1227 0.2270 0.4208 0.036 Uiso 1 calc R
C71 C 0.1726(3) 0.1612(3) 0.44468(14) 0.0309(13) Uani 1 d .
H71 H 0.1530 0.1695 0.4642 0.037 Uiso 1 calc R
C72 C 0.2191(3) 0.1147(3) 0.44184(13) 0.0267(12) Uani 1 d .
H72 H 0.2316 0.0908 0.4593 0.032 Uiso 1 calc R
C73 C 0.3836(3) 0.0630(2) 0.41982(14) 0.0286(13) Uani 1 d .
C74 C 0.4437(3) 0.0769(3) 0.40766(16) 0.0373(15) Uani 1 d .
H74 H 0.4474 0.0859 0.3862 0.045 Uiso 1 calc R
C75 C 0.5003(3) 0.0783(4) 0.42655(19) 0.055(2) Uani 1 d .
H75 H 0.5420 0.0874 0.4178 0.066 Uiso 1 calc R
C76 C 0.4944(4) 0.0665(4) 0.45708(19) 0.057(2) Uani 1 d .
H76 H 0.5325 0.0676 0.4698 0.068 Uiso 1 calc R
C77 C 0.4341(4) 0.0527(4) 0.47059(17) 0.0511(19) Uani 1 d .
H77 H 0.4308 0.0450 0.4922 0.061 Uiso 1 calc R
C78 C 0.3793(3) 0.0505(3) 0.45183(15) 0.0435(17) Uani 1 d .
H78 H 0.3379 0.0405 0.4606 0.052 Uiso 1 calc R
C79 C 0.2934(3) -0.0248(2) 0.40392(13) 0.0235(12) Uani 1 d .
C80 C 0.3311(3) -0.0690(2) 0.38916(13) 0.0265(12) Uani 1 d .
H80 H 0.3632 -0.0566 0.3744 0.032 Uiso 1 calc R
C81 C 0.3227(3) -0.1313(3) 0.39564(14) 0.0340(14) Uani 1 d .
H81 H 0.3489 -0.1612 0.3854 0.041 Uiso 1 calc R
C82 C 0.2759(3) -0.1496(3) 0.41706(16) 0.0411(16) Uani 1 d .
H82 H 0.2698 -0.1920 0.4215 0.049 Uiso 1 calc R
C83 C 0.2383(4) -0.1057(3) 0.43180(16) 0.0456(17) Uani 1 d .
H83 H 0.2065 -0.1181 0.4466 0.055 Uiso 1 calc R
C84 C 0.2464(3) -0.0430(3) 0.42518(14) 0.0337(14) Uani 1 d .
H84 H 0.2198 -0.0131 0.4352 0.040 Uiso 1 calc R
C85 C -0.0247(7) -0.0745(6) 0.2983(3) 0.109(4) Uani 1 d .
H85A H -0.0061 -0.0485 0.2816 0.131 Uiso 1 calc R
H85B H -0.0717 -0.0806 0.2934 0.131 Uiso 1 calc R
C86 C -0.0564(5) 0.0196(5) 0.3268(3) 0.100(4) Uani 1 d .
H86A H -0.0499 0.0377 0.3474 0.149 Uiso 1 calc R
H86B H -0.1034 0.0134 0.3231 0.149 Uiso 1 calc R
H86C H -0.0386 0.0473 0.3110 0.149 Uiso 1 calc R
C87 C 0.0041(9) -0.1706(8) 0.2685(3) 0.172(8) Uani 1 d .
H87A H 0.0279 -0.2095 0.2711 0.257 Uiso 1 calc R
H87B H 0.0238 -0.1471 0.2515 0.257 Uiso 1 calc R
H87C H -0.0420 -0.1793 0.2637 0.257 Uiso 1 calc R
C88 C -0.0217(7) -0.0412(6) 0.3251(4) 0.122(5) Uani 1 d .
H88A H 0.0252 -0.0337 0.3297 0.146 Uiso 1 calc R
H88B H -0.0391 -0.0674 0.3420 0.146 Uiso 1 calc R
C89 C 0.0078(7) -0.1360(7) 0.2962(4) 0.127(5) Uani 1 d .
H89A H 0.0549 -0.1298 0.3008 0.152 Uiso 1 calc R
H89B H -0.0104 -0.1618 0.3130 0.152 Uiso 1 calc R
H100 H 0.325(3) 0.094(3) 0.2981(14) 0.018(17) Uiso 1 d .
H101 H 0.323(3) 0.189(3) 0.6576(14) 0.020(17) Uiso 1 d .

loop_
_atom_site_aniso_label
_atom_site_aniso_U_11
_atom_site_aniso_U_22
_atom_site_aniso_U_33
_atom_site_aniso_U_23
_atom_site_aniso_U_13
_atom_site_aniso_U_12
Ru1 0.01270(19) 0.0131(2) 0.0151(2) -0.00120(15) -0.00141(15) 0.00035(15)
Ru2 0.01229(19) 0.00958(19) 0.0174(2) 0.00119(15) -0.00072(15) 0.00019(14)
P1 0.0171(6) 0.0162(6) 0.0209(7) -0.0009(5) -0.0008(5) -0.0025(5)
P2 0.0123(6) 0.0173(6) 0.0180(6) -0.0020(5) -0.0020(5) -0.0016(5)
P3 0.0174(6) 0.0158(6) 0.0174(7) 0.0000(5) 0.0009(5) 0.0020(5)
P4 0.0154(6) 0.0150(6) 0.0204(7) -0.0002(5) -0.0007(5) -0.0033(5)
P5 0.0133(6) 0.0108(6) 0.0225(7) 0.0019(5) -0.0016(5) -0.0017(5)
P6 0.0230(7) 0.0138(6) 0.0186(7) 0.0009(5) -0.0027(5) 0.0011(5)
Si1 0.0177(7) 0.0289(8) 0.0234(8) 0.0038(6) -0.0063(6) -0.0046(6)
Si2 0.0213(7) 0.0244(8) 0.0249(8) 0.0083(6) -0.0058(6) -0.0043(6)
Si3 0.0159(7) 0.0313(8) 0.0260(8) -0.0119(6) 0.0021(6) -0.0009(6)
Si4 0.0260(8) 0.0200(8) 0.0356(9) -0.0119(7) 0.0023(7) -0.0017(6)
Si5 0.0256(8) 0.0158(7) 0.0324(9) 0.0082(6) -0.0085(7) -0.0034(6)
Si6 0.0152(7) 0.0187(7) 0.0348(9) 0.0051(6) -0.0072(6) 0.0017(6)
Si7 0.0230(7) 0.0166(7) 0.0216(8) -0.0026(6) 0.0020(6) -0.0017(6)
Si8 0.0136(7) 0.0292(8) 0.0339(9) -0.0108(7) 0.0027(6) -0.0025(6)
N1 0.020(2) 0.022(2) 0.020(2) 0.0051(19) -0.0032(19) 0.003(2)
N2 0.020(2) 0.022(2) 0.023(2) -0.0074(18) 0.0046(18) -0.0045(18)
N3 0.019(2) 0.012(2) 0.024(2) 0.0045(17) -0.0065(18) 0.0008(17)
N4 0.010(2) 0.013(2) 0.025(2) 0.0005(18) -0.0025(18) 0.0017(18)
C1 0.021(3) 0.028(3) 0.025(3) -0.003(2) -0.006(2) -0.005(2)
C2 0.016(3) 0.026(3) 0.036(3) 0.010(2) -0.003(2) -0.009(2)
C3 0.018(3) 0.034(3) 0.031(3) -0.011(3) 0.002(2) -0.004(2)
C4 0.029(3) 0.025(3) 0.023(3) -0.009(2) 0.004(2) -0.010(2)
C5 0.024(3) 0.048(4) 0.052(4) 0.018(3) -0.009(3) -0.006(3)
C6 0.042(4) 0.053(4) 0.036(4) -0.006(3) -0.002(3) -0.025(3)
C7 0.038(4) 0.031(3) 0.044(4) 0.009(3) 0.002(3) 0.006(3)
C8 0.039(4) 0.051(4) 0.037(4) 0.013(3) -0.008(3) -0.008(3)
C9 0.037(3) 0.056(4) 0.023(3) -0.009(3) 0.000(3) -0.005(3)
C10 0.023(3) 0.050(4) 0.051(4) -0.024(3) 0.003(3) 0.000(3)
C11 0.040(4) 0.051(4) 0.056(5) -0.035(4) 0.018(3) -0.018(3)
C12 0.048(4) 0.023(3) 0.083(6) -0.008(3) -0.012(4) 0.008(3)
C13 0.022(3) 0.018(3) 0.025(3) -0.002(2) 0.003(2) 0.001(2)
C14 0.022(3) 0.018(3) 0.030(3) 0.004(2) 0.002(2) -0.005(2)
C15 0.036(3) 0.023(3) 0.027(3) 0.001(2) 0.001(2) -0.001(2)
C16 0.038(3) 0.025(3) 0.029(3) 0.003(2) 0.011(3) -0.003(3)
C17 0.024(3) 0.046(4) 0.045(4) 0.004(3) 0.009(3) 0.001(3)
C18 0.024(3) 0.034(3) 0.033(3) 0.008(3) 0.006(2) 0.006(2)
C19 0.012(2) 0.017(3) 0.022(3) -0.003(2) 0.003(2) -0.0006(19)
C20 0.021(3) 0.023(3) 0.035(3) 0.001(2) -0.006(2) -0.003(2)
C21 0.033(3) 0.018(3) 0.042(4) -0.006(2) -0.004(3) -0.007(2)
C22 0.024(3) 0.035(3) 0.033(3) -0.014(3) -0.006(2) -0.005(3)
C23 0.031(3) 0.030(3) 0.034(3) 0.002(3) -0.013(3) -0.008(3)
C24 0.027(3) 0.023(3) 0.033(3) 0.000(2) -0.005(2) -0.004(2)
C25 0.022(3) 0.016(2) 0.020(3) -0.002(2) -0.003(2) 0.000(2)
C26 0.016(2) 0.010(2) 0.026(3) 0.001(2) -0.003(2) -0.0004(19)
C27 0.026(3) 0.016(3) 0.031(3) 0.001(2) -0.007(2) 0.001(2)
C28 0.036(3) 0.018(3) 0.040(4) 0.003(2) -0.017(3) 0.005(2)
C29 0.044(4) 0.024(3) 0.024(3) 0.004(2) -0.015(3) -0.002(3)
C30 0.030(3) 0.021(3) 0.018(3) 0.001(2) -0.003(2) 0.003(2)
C31 0.019(3) 0.016(3) 0.024(3) -0.005(2) 0.001(2) 0.000(2)
C32 0.034(3) 0.043(4) 0.028(3) 0.011(3) 0.004(3) 0.010(3)
C33 0.033(3) 0.064(5) 0.038(4) 0.015(3) 0.022(3) 0.003(3)
C34 0.017(3) 0.060(4) 0.054(4) -0.001(4) 0.008(3) -0.001(3)
C35 0.023(3) 0.072(5) 0.039(4) 0.003(4) -0.008(3) 0.000(3)
C36 0.025(3) 0.044(4) 0.031(3) 0.009(3) -0.004(3) -0.002(3)
C37 0.021(3) 0.016(3) 0.021(3) 0.000(2) 0.003(2) 0.004(2)
C38 0.025(3) 0.021(3) 0.033(3) 0.001(2) 0.000(2) 0.001(2)
C39 0.031(3) 0.023(3) 0.031(3) -0.005(2) -0.005(2) -0.003(2)
C40 0.042(4) 0.020(3) 0.041(4) -0.007(3) -0.003(3) -0.002(3)
C41 0.044(4) 0.021(3) 0.064(5) 0.000(3) -0.005(3) 0.002(3)
C42 0.029(3) 0.031(3) 0.044(4) -0.002(3) -0.005(3) 0.003(3)
C43 0.024(3) 0.014(3) 0.030(3) 0.004(2) -0.004(2) -0.003(2)
C44 0.022(3) 0.023(3) 0.031(3) 0.004(2) -0.010(2) -0.003(2)
C45 0.020(3) 0.009(2) 0.026(3) -0.005(2) -0.004(2) -0.001(2)
C46 0.022(3) 0.035(3) 0.029(3) -0.007(3) 0.003(2) -0.010(2)
C47 0.055(4) 0.015(3) 0.076(5) 0.007(3) -0.027(4) 0.003(3)
C48 0.047(4) 0.063(5) 0.034(4) 0.018(3) -0.011(3) -0.028(4)
C49 0.019(3) 0.032(3) 0.079(5) 0.000(3) 0.002(3) 0.006(3)
C50 0.042(4) 0.041(4) 0.042(4) 0.014(3) -0.022(3) -0.006(3)
C51 0.052(4) 0.048(4) 0.026(3) -0.002(3) -0.006(3) -0.016(3)
C52 0.035(3) 0.028(3) 0.051(4) -0.005(3) 0.013(3) 0.006(3)
C53 0.040(4) 0.065(5) 0.053(5) -0.023(4) 0.027(3) -0.022(4)
C54 0.035(4) 0.060(5) 0.073(6) -0.023(4) -0.019(4) 0.016(3)
C55 0.026(3) 0.014(2) 0.023(3) 0.005(2) 0.000(2) 0.000(2)
C56 0.019(3) 0.038(3) 0.033(3) -0.012(3) -0.001(2) -0.005(2)
C57 0.025(3) 0.050(4) 0.043(4) -0.008(3) -0.010(3) -0.010(3)
C58 0.046(4) 0.028(3) 0.028(3) 0.000(2) -0.009(3) -0.010(3)
C59 0.048(4) 0.020(3) 0.025(3) -0.002(2) 0.003(3) -0.005(3)
C60 0.028(3) 0.024(3) 0.026(3) -0.004(2) 0.003(2) -0.006(2)
C61 0.017(3) 0.016(3) 0.035(3) -0.001(2) 0.002(2) -0.004(2)
C62 0.034(3) 0.016(3) 0.043(4) 0.002(2) 0.017(3) -0.002(2)
C63 0.043(4) 0.024(3) 0.062(5) 0.002(3) 0.020(3) -0.008(3)
C64 0.048(4) 0.033(4) 0.067(5) 0.004(3) 0.030(4) -0.014(3)
C65 0.037(4) 0.036(4) 0.055(4) -0.011(3) 0.021(3) -0.009(3)
C66 0.021(3) 0.022(3) 0.045(4) 0.001(3) 0.006(3) -0.005(2)
C67 0.021(3) 0.018(3) 0.023(3) -0.004(2) 0.001(2) -0.008(2)
C68 0.016(2) 0.014(2) 0.029(3) 0.001(2) 0.001(2) -0.005(2)
C69 0.022(3) 0.020(3) 0.031(3) -0.001(2) 0.005(2) -0.002(2)
C70 0.024(3) 0.022(3) 0.045(4) -0.012(3) 0.006(3) -0.002(2)
C71 0.030(3) 0.031(3) 0.032(3) -0.011(3) 0.012(3) -0.007(3)
C72 0.028(3) 0.028(3) 0.024(3) -0.004(2) 0.003(2) -0.003(2)
C73 0.036(3) 0.017(3) 0.032(3) 0.000(2) -0.013(3) 0.006(2)
C74 0.028(3) 0.047(4) 0.037(4) 0.008(3) -0.005(3) -0.001(3)
C75 0.030(4) 0.077(6) 0.059(5) 0.013(4) -0.005(3) -0.002(4)
C76 0.046(4) 0.068(5) 0.056(5) -0.005(4) -0.028(4) 0.008(4)
C77 0.044(4) 0.077(5) 0.031(4) 0.002(4) -0.012(3) 0.008(4)
C78 0.041(4) 0.058(4) 0.032(4) 0.007(3) -0.004(3) 0.002(3)
C79 0.030(3) 0.017(3) 0.023(3) 0.000(2) -0.008(2) 0.001(2)
C80 0.029(3) 0.021(3) 0.029(3) 0.003(2) -0.010(2) 0.003(2)
C81 0.048(4) 0.018(3) 0.036(3) 0.000(2) -0.009(3) 0.007(3)
C82 0.054(4) 0.016(3) 0.053(4) 0.001(3) -0.011(3) -0.004(3)
C83 0.066(5) 0.030(4) 0.041(4) 0.013(3) 0.001(3) -0.013(3)
C84 0.048(4) 0.022(3) 0.031(3) 0.002(2) 0.003(3) -0.002(3)
C85 0.128(11) 0.131(11) 0.069(7) -0.001(7) -0.006(7) 0.047(9)
C86 0.081(7) 0.103(9) 0.114(10) -0.006(7) -0.004(7) 0.016(7)
C87 0.215(18) 0.226(19) 0.073(9) 0.020(11) 0.034(10) 0.127(16)
C88 0.130(12) 0.102(10) 0.134(13) -0.017(9) 0.004(10) -0.030(9)
C89 0.123(11) 0.135(12) 0.122(12) -0.032(10) -0.012(9) 0.028(10)

loop_
_atom_type_symbol
_atom_type_description
_atom_type_scat_dispersion_real
_atom_type_scat_dispersion_imag
_atom_type_scat_source
C C 0.0033 0.0016 'International Tables Vol C Tables 4.2.6.8 and 6.1.1.4'
H H 0.0000 0.0000 'International Tables Vol C Tables 4.2.6.8 and 6.1.1.4'
N N 0.0061 0.0033 'International Tables Vol C Tables 4.2.6.8 and 6.1.1.4'
Si Si 0.0817 0.0704 'International Tables Vol C Tables 4.2.6.8 and 6.1.1.4'
P P 0.1023 0.0942 'International Tables Vol C Tables 4.2.6.8 and 6.1.1.4'
Ru Ru -1.2594 0.8363 'International Tables Vol C Tables 4.2.6.8 and 6.1.1.4'

loop_
_geom_angle_atom_site_label_1
_geom_angle_atom_site_label_2
_geom_angle_atom_site_label_3
_geom_angle
C26 Ru1 N2 99.66(18)
C26 Ru1 P3 68.39(14)
N2 Ru1 P3 167.65(12)
C26 Ru1 P2 93.96(14)
N2 Ru1 P2 86.15(11)
P3 Ru1 P2 97.51(5)
C26 Ru1 P1 93.80(14)
N2 Ru1 P1 84.41(11)
P3 Ru1 P1 93.02(5)
P2 Ru1 P1 168.67(5)
C26 Ru1 N1 178.48(18)
N2 Ru1 N1 79.33(17)
P3 Ru1 N1 112.55(13)
P2 Ru1 N1 87.12(11)
P1 Ru1 N1 84.99(11)
C68 Ru2 N3 96.36(18)
C68 Ru2 P6 68.68(15)
N3 Ru2 P6 164.70(12)
C68 Ru2 P4 92.20(14)
N3 Ru2 P4 85.42(11)
P6 Ru2 P4 97.94(5)
C68 Ru2 P5 95.96(14)
N3 Ru2 P5 85.74(11)
P6 Ru2 P5 92.48(5)
P4 Ru2 P5 168.58(5)
C68 Ru2 N4 175.76(18)
N3 Ru2 N4 79.41(16)
P6 Ru2 N4 115.56(12)
P4 Ru2 N4 87.44(10)
P5 Ru2 N4 83.84(10)
C4 P1 C1 102.6(3)
C4 P1 C13 100.9(2)
C1 P1 C13 105.3(2)
C4 P1 Ru1 111.89(18)
C1 P1 Ru1 108.89(18)
C13 P1 Ru1 124.96(18)
C3 P2 C19 99.3(2)
C3 P2 C2 104.5(3)
C19 P2 C2 106.8(2)
C3 P2 Ru1 108.10(19)
C19 P2 Ru1 126.12(17)
C2 P2 Ru1 109.78(16)
C25 P3 C31 113.8(2)
C25 P3 C37 105.3(2)
C31 P3 C37 98.5(2)
C25 P3 Ru1 84.96(17)
C31 P3 Ru1 122.46(17)
C37 P3 Ru1 129.70(17)
C43 P4 C55 100.5(2)
C43 P4 C46 103.7(3)
C55 P4 C46 105.2(2)
C43 P4 Ru2 108.00(17)
C55 P4 Ru2 127.46(17)
C46 P4 Ru2 109.39(18)
C61 P5 C45 105.9(2)
C61 P5 C44 102.4(3)
C45 P5 C44 102.0(3)
C61 P5 Ru2 123.90(18)
C45 P5 Ru2 108.67(16)
C44 P5 Ru2 111.74(17)
C67 P6 C73 107.6(3)
C67 P6 C79 109.0(2)
C73 P6 C79 96.3(2)
C67 P6 Ru2 85.89(17)
C73 P6 Ru2 130.0(2)
C79 P6 Ru2 125.10(18)
N1 Si1 C6 107.1(3)
N1 Si1 C5 113.3(3)
C6 Si1 C5 108.7(3)
N1 Si1 C1 109.3(2)
C6 Si1 C1 112.5(3)
C5 Si1 C1 106.0(3)
N1 Si2 C7 110.9(3)
N1 Si2 C8 111.2(3)
C7 Si2 C8 107.9(3)
N1 Si2 C2 108.8(2)
C7 Si2 C2 108.1(3)
C8 Si2 C2 109.9(3)
N2 Si3 C3 106.1(2)
N2 Si3 C9 113.6(3)
C3 Si3 C9 109.3(3)
N2 Si3 C10 115.9(3)
C3 Si3 C10 106.0(3)
C9 Si3 C10 105.6(3)
N2 Si4 C4 107.5(2)
N2 Si4 C11 114.3(3)
C4 Si4 C11 107.4(3)
N2 Si4 C12 116.1(3)
C4 Si4 C12 105.0(3)
C11 Si4 C12 105.8(4)
N3 Si5 C47 115.8(3)
N3 Si5 C43 106.4(2)
C47 Si5 C43 106.4(3)
N3 Si5 C48 113.4(3)
C47 Si5 C48 106.1(4)
C43 Si5 C48 108.3(3)
N3 Si6 C44 108.2(2)
N3 Si6 C50 113.5(3)
C44 Si6 C50 107.2(3)
N3 Si6 C49 116.5(3)
C44 Si6 C49 104.7(3)
C50 Si6 C49 106.0(3)
N4 Si7 C52 112.5(3)
N4 Si7 C51 108.6(3)
C52 Si7 C51 107.6(3)
N4 Si7 C45 108.3(2)
C52 Si7 C45 107.5(3)
C51 Si7 C45 112.4(3)
N4 Si8 C46 109.1(2)
N4 Si8 C53 111.3(3)
C46 Si8 C53 109.1(3)
N4 Si8 C54 110.1(3)
C46 Si8 C54 108.3(3)
C53 Si8 C54 108.9(4)
Si2 N1 Si1 127.2(3)
Si2 N1 Ru1 109.4(2)
Si1 N1 Ru1 114.3(2)
Si2 N1 H101 107(5)
Si1 N1 H101 109(5)
Ru1 N1 H101 79(5)
Si4 N2 Si3 122.0(3)
Si4 N2 Ru1 118.0(2)
Si3 N2 Ru1 118.1(2)
Si5 N3 Si6 120.3(2)
Si5 N3 Ru2 119.7(2)
Si6 N3 Ru2 118.1(2)
Si8 N4 Si7 125.7(3)
Si8 N4 Ru2 111.3(2)
Si7 N4 Ru2 114.6(2)
Si8 N4 H100 111(5)
Si7 N4 H100 105(5)
Ru2 N4 H100 79(5)
P1 C1 Si1 110.0(3)
P1 C1 H1A 109.7
Si1 C1 H1A 109.7
P1 C1 H1B 109.7
Si1 C1 H1B 109.7
H1A C1 H1B 108.2
P2 C2 Si2 113.9(3)
P2 C2 H2A 108.8
Si2 C2 H2A 108.8
P2 C2 H2B 108.8
Si2 C2 H2B 108.8
H2A C2 H2B 107.7
P2 C3 Si3 109.2(3)
P2 C3 H3A 109.8
Si3 C3 H3A 109.8
P2 C3 H3B 109.8
Si3 C3 H3B 109.8
H3A C3 H3B 108.3
P1 C4 Si4 110.4(3)
P1 C4 H4A 109.6
Si4 C4 H4A 109.6
P1 C4 H4B 109.6
Si4 C4 H4B 109.6
H4A C4 H4B 108.1
Si1 C5 H5A 109.5
Si1 C5 H5B 109.5
H5A C5 H5B 109.5
Si1 C5 H5C 109.5
H5A C5 H5C 109.5
H5B C5 H5C 109.5
Si1 C6 H6A 109.5
Si1 C6 H6B 109.5
H6A C6 H6B 109.5
Si1 C6 H6C 109.5
H6A C6 H6C 109.5
H6B C6 H6C 109.5
Si2 C7 H7A 109.5
Si2 C7 H7B 109.5
H7A C7 H7B 109.5
Si2 C7 H7C 109.5
H7A C7 H7C 109.5
H7B C7 H7C 109.5
Si2 C8 H8A 109.5
Si2 C8 H8B 109.5
H8A C8 H8B 109.5
Si2 C8 H8C 109.5
H8A C8 H8C 109.5
H8B C8 H8C 109.5
Si3 C9 H9A 109.5
Si3 C9 H9B 109.5
H9A C9 H9B 109.5
Si3 C9 H9C 109.5
H9A C9 H9C 109.5
H9B C9 H9C 109.5
Si3 C10 H10A 109.5
Si3 C10 H10B 109.5
H10A C10 H10B 109.5
Si3 C10 H10C 109.5
H10A C10 H10C 109.5
H10B C10 H10C 109.5
Si4 C11 H11A 109.5
Si4 C11 H11B 109.5
H11A C11 H11B 109.5
Si4 C11 H11C 109.5
H11A C11 H11C 109.5
H11B C11 H11C 109.5
Si4 C12 H12A 109.5
Si4 C12 H12B 109.5
H12A C12 H12B 109.5
Si4 C12 H12C 109.5
H12A C12 H12C 109.5
H12B C12 H12C 109.5
C14 C13 C18 118.0(5)
C14 C13 P1 119.1(4)
C18 C13 P1 122.7(4)
C15 C14 C13 120.9(5)
C15 C14 H14 119.6
C13 C14 H14 119.6
C16 C15 C14 120.3(5)
C16 C15 H15 119.8
C14 C15 H15 119.8
C15 C16 C17 119.2(5)
C15 C16 H16 120.4
C17 C16 H16 120.4
C18 C17 C16 121.3(6)
C18 C17 H17 119.4
C16 C17 H17 119.4
C17 C18 C13 120.2(6)
C17 C18 H18 119.9
C13 C18 H18 119.9
C20 C19 C24 116.6(5)
C20 C19 P2 126.4(4)
C24 C19 P2 116.9(4)
C21 C20 C19 121.5(5)
C21 C20 H20 119.2
C19 C20 H20 119.2
C22 C21 C20 120.8(5)
C22 C21 H21 119.6
C20 C21 H21 119.6
C21 C22 C23 119.6(5)
C21 C22 H22 120.2
C23 C22 H22 120.2
C24 C23 C22 119.4(6)
C24 C23 H23 120.3
C22 C23 H23 120.3
C23 C24 C19 122.2(5)
C23 C24 H24 118.9
C19 C24 H24 118.9
C26 C25 C30 124.0(5)
C26 C25 P3 98.4(4)
C30 C25 P3 137.4(4)
C25 C26 C27 116.9(5)
C25 C26 Ru1 107.8(3)
C27 C26 Ru1 135.4(4)
C28 C27 C26 119.9(5)
C28 C27 H27 120.0
C26 C27 H27 120.0
C27 C28 C29 121.6(5)
C27 C28 H28 119.2
C29 C28 H28 119.2
C30 C29 C28 120.2(5)
C30 C29 H29 119.9
C28 C29 H29 119.9
C29 C30 C25 117.2(5)
C29 C30 H30 121.4
C25 C30 H30 121.4
C36 C31 C32 118.8(5)
C36 C31 P3 117.9(4)
C32 C31 P3 123.3(4)
C31 C32 C33 119.8(6)
C31 C32 H32 120.1
C33 C32 H32 120.1
C34 C33 C32 120.3(6)
C34 C33 H33 119.9
C32 C33 H33 119.9
C35 C34 C33 120.0(6)
C35 C34 H34 120.0
C33 C34 H34 120.0
C34 C35 C36 120.7(6)
C34 C35 H35 119.7
C36 C35 H35 119.7
C35 C36 C31 120.5(6)
C35 C36 H36 119.7
C31 C36 H36 119.7
C42 C37 C38 115.9(5)
C42 C37 P3 122.7(4)
C38 C37 P3 121.4(4)
C39 C38 C37 121.9(5)
C39 C38 H38 119.0
C37 C38 H38 119.0
C38 C39 C40 119.6(5)
C38 C39 H39 120.2
C40 C39 H39 120.2
C41 C40 C39 119.3(6)
C41 C40 H40 120.3
C39 C40 H40 120.3
C40 C41 C42 121.5(6)
C40 C41 H41 119.3
C42 C41 H41 119.3
C41 C42 C37 121.7(6)
C41 C42 H42 119.2
C37 C42 H42 119.2
P4 C43 Si5 109.1(3)
P4 C43 H43A 109.9
Si5 C43 H43A 109.9
P4 C43 H43B 109.9
Si5 C43 H43B 109.9
H43A C43 H43B 108.3
P5 C44 Si6 109.7(3)
P5 C44 H44A 109.7
Si6 C44 H44A 109.7
P5 C44 H44B 109.7
Si6 C44 H44B 109.7
H44A C44 H44B 108.2
P5 C45 Si7 110.9(2)
P5 C45 H45A 109.5
Si7 C45 H45A 109.5
P5 C45 H45B 109.5
Si7 C45 H45B 109.5
H45A C45 H45B 108.0
P4 C46 Si8 116.0(3)
P4 C46 H46A 108.3
Si8 C46 H46A 108.3
P4 C46 H46B 108.3
Si8 C46 H46B 108.3
H46A C46 H46B 107.4
Si5 C47 H47A 109.5
Si5 C47 H47B 109.5
H47A C47 H47B 109.5
Si5 C47 H47C 109.5
H47A C47 H47C 109.5
H47B C47 H47C 109.5
Si5 C48 H48A 109.5
Si5 C48 H48B 109.5
H48A C48 H48B 109.5
Si5 C48 H48C 109.5
H48A C48 H48C 109.5
H48B C48 H48C 109.5
Si6 C49 H49A 109.5
Si6 C49 H49B 109.5
H49A C49 H49B 109.5
Si6 C49 H49C 109.5
H49A C49 H49C 109.5
H49B C49 H49C 109.5
Si6 C50 H50A 109.5
Si6 C50 H50B 109.5
H50A C50 H50B 109.5
Si6 C50 H50C 109.5
H50A C50 H50C 109.5
H50B C50 H50C 109.5
Si7 C51 H51A 109.5
Si7 C51 H51B 109.5
H51A C51 H51B 109.5
Si7 C51 H51C 109.5
H51A C51 H51C 109.5
H51B C51 H51C 109.5
Si7 C52 H52A 109.5
Si7 C52 H52B 109.5
H52A C52 H52B 109.5
Si7 C52 H52C 109.5
H52A C52 H52C 109.5
H52B C52 H52C 109.5
Si8 C53 H53A 109.5
Si8 C53 H53B 109.5
H53A C53 H53B 109.5
Si8 C53 H53C 109.5
H53A C53 H53C 109.5
H53B C53 H53C 109.5
Si8 C54 H54A 109.5
Si8 C54 H54B 109.5
H54A C54 H54B 109.5
Si8 C54 H54C 109.5
H54A C54 H54C 109.5
H54B C54 H54C 109.5
C60 C55 C56 117.5(5)
C60 C55 P4 118.2(4)
C56 C55 P4 124.0(4)
C57 C56 C55 120.6(5)
C57 C56 H56 119.7
C55 C56 H56 119.7
C58 C57 C56 120.9(6)
C58 C57 H57 119.5
C56 C57 H57 119.5
C59 C58 C57 119.3(6)
C59 C58 H58 120.3
C57 C58 H58 120.3
C58 C59 C60 120.3(6)
C58 C59 H59 119.9
C60 C59 H59 119.9
C59 C60 C55 121.4(5)
C59 C60 H60 119.3
C55 C60 H60 119.3
C66 C61 C62 118.2(5)
C66 C61 P5 118.4(4)
C62 C61 P5 123.3(4)
C63 C62 C61 120.1(5)
C63 C62 H62 119.9
C61 C62 H62 119.9
C64 C63 C62 121.1(6)
C64 C63 H63 119.4
C62 C63 H63 119.4
C63 C64 C65 119.9(6)
C63 C64 H64 120.0
C65 C64 H64 120.0
C64 C65 C66 119.8(6)
C64 C65 H65 120.1
C66 C65 H65 120.1
C61 C66 C65 120.7(5)
C61 C66 H66 119.6
C65 C66 H66 119.6
C72 C67 C68 122.6(5)
C72 C67 P6 139.4(4)
C68 C67 P6 97.8(4)
C69 C68 C67 117.1(5)
C69 C68 Ru2 135.3(4)
C67 C68 Ru2 107.5(4)
C70 C69 C68 120.3(5)
C70 C69 H69 119.8
C68 C69 H69 119.8
C69 C70 C71 121.5(5)
C69 C70 H70 119.2
C71 C70 H70 119.2
C72 C71 C70 119.7(5)
C72 C71 H71 120.2
C70 C71 H71 120.2
C71 C72 C67 118.7(5)
C71 C72 H72 120.6
C67 C72 H72 120.6
C74 C73 C78 118.3(6)
C74 C73 P6 121.8(5)
C78 C73 P6 119.8(5)
C73 C74 C75 121.0(6)
C73 C74 H74 119.5
C75 C74 H74 119.5
C76 C75 C74 119.2(7)
C76 C75 H75 120.4
C74 C75 H75 120.4
C75 C76 C77 121.9(7)
C75 C76 H76 119.0
C77 C76 H76 119.0
C78 C77 C76 118.4(7)
C78 C77 H77 120.8
C76 C77 H77 120.8
C77 C78 C73 121.1(7)
C77 C78 H78 119.4
C73 C78 H78 119.4
C84 C79 C80 119.4(5)
C84 C79 P6 122.4(4)
C80 C79 P6 118.1(4)
C79 C80 C81 120.8(6)
C79 C80 H80 119.6
C81 C80 H80 119.6
C82 C81 C80 119.8(6)
C82 C81 H81 120.1
C80 C81 H81 120.1
C83 C82 C81 119.5(6)
C83 C82 H82 120.2
C81 C82 H82 120.2
C82 C83 C84 120.8(6)
C82 C83 H83 119.6
C84 C83 H83 119.6
C79 C84 C83 119.6(6)
C79 C84 H84 120.2
C83 C84 H84 120.2
C88 C85 C89 120.4(12)
C88 C85 H85A 107.2
C89 C85 H85A 107.2
C88 C85 H85B 107.2
C89 C85 H85B 107.2
H85A C85 H85B 106.9
C88 C86 H86A 109.5
C88 C86 H86B 109.5
H86A C86 H86B 109.5
C88 C86 H86C 109.5
H86A C86 H86C 109.5
H86B C86 H86C 109.5
C89 C87 H87A 109.5
C89 C87 H87B 109.5
H87A C87 H87B 109.5
C89 C87 H87C 109.5
H87A C87 H87C 109.5
H87B C87 H87C 109.5
C85 C88 C86 119.1(13)
C85 C88 H88A 107.5
C86 C88 H88A 107.5
C85 C88 H88B 107.5
C86 C88 H88B 107.5
H88A C88 H88B 107.0
C87 C89 C85 120.3(13)
C87 C89 H89A 107.2
C85 C89 H89A 107.2
C87 C89 H89B 107.2
C85 C89 H89B 107.2
H89A C89 H89B 106.9

loop_
_geom_bond_atom_site_label_1
_geom_bond_atom_site_label_2
_geom_bond_distance
Ru1 C26 2.034(5)
Ru1 N2 2.260(4)
Ru1 P3 2.2989(13)
Ru1 P2 2.3248(13)
Ru1 P1 2.3565(13)
Ru1 N1 2.414(4)
Ru2 C68 2.038(5)
Ru2 N3 2.234(4)
Ru2 P6 2.2866(14)
Ru2 P4 2.3349(13)
Ru2 P5 2.3373(13)
Ru2 N4 2.440(4)
P1 C4 1.831(5)
P1 C1 1.831(5)
P1 C13 1.840(5)
P2 C3 1.823(5)
P2 C19 1.828(5)
P2 C2 1.840(5)
P3 C25 1.810(5)
P3 C31 1.834(5)
P3 C37 1.839(5)
P4 C43 1.816(5)
P4 C55 1.835(5)
P4 C46 1.850(6)
P5 C61 1.821(5)
P5 C45 1.821(5)
P5 C44 1.849(5)
P6 C67 1.810(5)
P6 C73 1.832(6)
P6 C79 1.841(5)
Si1 N1 1.763(5)
Si1 C6 1.857(7)
Si1 C5 1.870(6)
Si1 C1 1.880(6)
Si2 N1 1.751(5)
Si2 C7 1.852(6)
Si2 C8 1.874(6)
Si2 C2 1.877(5)
Si3 N2 1.706(4)
Si3 C3 1.883(5)
Si3 C9 1.884(6)
Si3 C10 1.888(6)
Si4 N2 1.693(4)
Si4 C4 1.874(6)
Si4 C11 1.878(7)
Si4 C12 1.882(7)
Si5 N3 1.698(4)
Si5 C47 1.877(6)
Si5 C43 1.886(5)
Si5 C48 1.889(7)
Si6 N3 1.713(4)
Si6 C44 1.868(5)
Si6 C50 1.880(6)
Si6 C49 1.886(6)
Si7 N4 1.753(4)
Si7 C52 1.857(6)
Si7 C51 1.858(6)
Si7 C45 1.882(5)
Si8 N4 1.752(4)
Si8 C46 1.860(6)
Si8 C53 1.868(7)
Si8 C54 1.869(7)
N1 H101 0.73(6)
N4 H100 0.70(6)
C1 H1A 0.9900
C1 H1B 0.9900
C2 H2A 0.9900
C2 H2B 0.9900
C3 H3A 0.9900
C3 H3B 0.9900
C4 H4A 0.9900
C4 H4B 0.9900
C5 H5A 0.9800
C5 H5B 0.9800
C5 H5C 0.9800
C6 H6A 0.9800
C6 H6B 0.9800
C6 H6C 0.9800
C7 H7A 0.9800
C7 H7B 0.9800
C7 H7C 0.9800
C8 H8A 0.9800
C8 H8B 0.9800
C8 H8C 0.9800
C9 H9A 0.9800
C9 H9B 0.9800
C9 H9C 0.9800
C10 H10A 0.9800
C10 H10B 0.9800
C10 H10C 0.9800
C11 H11A 0.9800
C11 H11B 0.9800
C11 H11C 0.9800
C12 H12A 0.9800
C12 H12B 0.9800
C12 H12C 0.9800
C13 C14 1.405(8)
C13 C18 1.407(8)
C14 C15 1.386(8)
C14 H14 0.9500
C15 C16 1.385(8)
C15 H15 0.9500
C16 C17 1.385(9)
C16 H16 0.9500
C17 C18 1.379(8)
C17 H17 0.9500
C18 H18 0.9500
C19 C20 1.392(7)
C19 C24 1.401(8)
C20 C21 1.379(8)
C20 H20 0.9500
C21 C22 1.363(8)
C21 H21 0.9500
C22 C23 1.395(8)
C22 H22 0.9500
C23 C24 1.374(8)
C23 H23 0.9500
C24 H24 0.9500
C25 C26 1.399(7)
C25 C30 1.402(7)
C26 C27 1.405(7)
C27 C28 1.388(8)
C27 H27 0.9500
C28 C29 1.395(9)
C28 H28 0.9500
C29 C30 1.386(8)
C29 H29 0.9500
C30 H30 0.9500
C31 C36 1.387(8)
C31 C32 1.388(8)
C32 C33 1.399(8)
C32 H32 0.9500
C33 C34 1.372(9)
C33 H33 0.9500
C34 C35 1.359(10)
C34 H34 0.9500
C35 C36 1.382(9)
C35 H35 0.9500
C36 H36 0.9500
C37 C42 1.398(8)
C37 C38 1.409(8)
C38 C39 1.389(8)
C38 H38 0.9500
C39 C40 1.395(8)
C39 H39 0.9500
C40 C41 1.351(9)
C40 H40 0.9500
C41 C42 1.384(9)
C41 H41 0.9500
C42 H42 0.9500
C43 H43A 0.9900
C43 H43B 0.9900
C44 H44A 0.9900
C44 H44B 0.9900
C45 H45A 0.9900
C45 H45B 0.9900
C46 H46A 0.9900
C46 H46B 0.9900
C47 H47A 0.9800
C47 H47B 0.9800
C47 H47C 0.9800
C48 H48A 0.9800
C48 H48B 0.9800
C48 H48C 0.9800
C49 H49A 0.9800
C49 H49B 0.9800
C49 H49C 0.9800
C50 H50A 0.9800
C50 H50B 0.9800
C50 H50C 0.9800
C51 H51A 0.9800
C51 H51B 0.9800
C51 H51C 0.9800
C52 H52A 0.9800
C52 H52B 0.9800
C52 H52C 0.9800
C53 H53A 0.9800
C53 H53B 0.9800
C53 H53C 0.9800
C54 H54A 0.9800
C54 H54B 0.9800
C54 H54C 0.9800
C55 C60 1.391(8)
C55 C56 1.398(7)
C56 C57 1.384(8)
C56 H56 0.9500
C57 C58 1.375(9)
C57 H57 0.9500
C58 C59 1.373(8)
C58 H58 0.9500
C59 C60 1.386(8)
C59 H59 0.9500
C60 H60 0.9500
C61 C66 1.396(8)
C61 C62 1.399(7)
C62 C63 1.388(8)
C62 H62 0.9500
C63 C64 1.366(9)
C63 H63 0.9500
C64 C65 1.379(9)
C64 H64 0.9500
C65 C66 1.398(8)
C65 H65 0.9500
C66 H66 0.9500
C67 C72 1.394(7)
C67 C68 1.419(7)
C68 C69 1.402(7)
C69 C70 1.391(8)
C69 H69 0.9500
C70 C71 1.393(9)
C70 H70 0.9500
C71 C72 1.391(8)
C71 H71 0.9500
C72 H72 0.9500
C73 C74 1.367(9)
C73 C78 1.410(9)
C74 C75 1.413(9)
C74 H74 0.9500
C75 C76 1.347(11)
C75 H75 0.9500
C76 C77 1.393(11)
C76 H76 0.9500
C77 C78 1.381(9)
C77 H77 0.9500
C78 H78 0.9500
C79 C84 1.384(8)
C79 C80 1.385(8)
C80 C81 1.393(8)
C80 H80 0.9500
C81 C82 1.386(9)
C81 H81 0.9500
C82 C83 1.378(10)
C82 H82 0.9500
C83 C84 1.402(8)
C83 H83 0.9500
C84 H84 0.9500
C85 C88 1.365(16)
C85 C89 1.493(16)
C85 H85A 0.9900
C85 H85B 0.9900
C86 C88 1.500(16)
C86 H86A 0.9800
C86 H86B 0.9800
C86 H86C 0.9800
C87 C89 1.414(17)
C87 H87A 0.9800
C87 H87B 0.9800
C87 H87C 0.9800
C88 H88A 0.9900
C88 H88B 0.9900
C89 H89A 0.9900
C89 H89B 0.9900

loop_
_geom_torsion_atom_site_label_1
_geom_torsion_atom_site_label_2
_geom_torsion_atom_site_label_3
_geom_torsion_atom_site_label_4
_geom_torsion
C26 Ru1 P1 C4 93.1(3)
N2 Ru1 P1 C4 -6.2(2)
P3 Ru1 P1 C4 161.6(2)
P2 Ru1 P1 C4 -40.0(3)
N1 Ru1 P1 C4 -86.0(2)
C26 Ru1 P1 C1 -154.2(2)
N2 Ru1 P1 C1 106.4(2)
P3 Ru1 P1 C1 -85.7(2)
P2 Ru1 P1 C1 72.7(3)
N1 Ru1 P1 C1 26.7(2)
C26 Ru1 P1 C13 -28.8(3)
N2 Ru1 P1 C13 -128.2(2)
P3 Ru1 P1 C13 39.7(2)
P2 Ru1 P1 C13 -161.9(3)
N1 Ru1 P1 C13 152.1(2)
C26 Ru1 P2 C3 -79.7(2)
N2 Ru1 P2 C3 19.7(2)
P3 Ru1 P2 C3 -148.4(2)
P1 Ru1 P2 C3 53.3(3)
N1 Ru1 P2 C3 99.2(2)
C26 Ru1 P2 C19 36.9(2)
N2 Ru1 P2 C19 136.3(2)
P3 Ru1 P2 C19 -31.8(2)
P1 Ru1 P2 C19 170.0(3)
N1 Ru1 P2 C19 -144.2(2)
C26 Ru1 P2 C2 166.9(3)
N2 Ru1 P2 C2 -93.7(2)
P3 Ru1 P2 C2 98.2(2)
P1 Ru1 P2 C2 -60.1(3)
N1 Ru1 P2 C2 -14.2(2)
C26 Ru1 P3 C25 4.0(2)
N2 Ru1 P3 C25 -11.3(6)
P2 Ru1 P3 C25 95.26(17)
P1 Ru1 P3 C25 -88.93(17)
N1 Ru1 P3 C25 -174.8(2)
C26 Ru1 P3 C31 119.0(3)
N2 Ru1 P3 C31 103.7(6)
P2 Ru1 P3 C31 -149.7(2)
P1 Ru1 P3 C31 26.2(2)
N1 Ru1 P3 C31 -59.7(2)
C26 Ru1 P3 C37 -101.8(3)
N2 Ru1 P3 C37 -117.1(6)
P2 Ru1 P3 C37 -10.5(2)
P1 Ru1 P3 C37 165.3(2)
N1 Ru1 P3 C37 79.5(2)
C68 Ru2 P4 C43 -73.2(2)
N3 Ru2 P4 C43 23.0(2)
P6 Ru2 P4 C43 -142.0(2)
P5 Ru2 P4 C43 62.4(3)
N4 Ru2 P4 C43 102.6(2)
C68 Ru2 P4 C55 46.2(3)
N3 Ru2 P4 C55 142.4(2)
P6 Ru2 P4 C55 -22.6(2)
P5 Ru2 P4 C55 -178.2(3)
N4 Ru2 P4 C55 -138.0(2)
C68 Ru2 P4 C46 174.6(3)
N3 Ru2 P4 C46 -89.2(2)
P6 Ru2 P4 C46 105.8(2)
P5 Ru2 P4 C46 -49.8(3)
N4 Ru2 P4 C46 -9.7(2)
C68 Ru2 P5 C61 -29.0(3)
N3 Ru2 P5 C61 -125.0(2)
P6 Ru2 P5 C61 39.8(2)
P4 Ru2 P5 C61 -164.3(3)
N4 Ru2 P5 C61 155.3(2)
C68 Ru2 P5 C45 -154.2(2)
N3 Ru2 P5 C45 109.9(2)
P6 Ru2 P5 C45 -85.36(19)
P4 Ru2 P5 C45 70.5(3)
N4 Ru2 P5 C45 30.1(2)
C68 Ru2 P5 C44 94.1(3)
N3 Ru2 P5 C44 -1.9(2)
P6 Ru2 P5 C44 162.9(2)
P4 Ru2 P5 C44 -41.2(3)
N4 Ru2 P5 C44 -81.6(2)
C68 Ru2 P6 C67 1.3(2)
N3 Ru2 P6 C67 -11.2(5)
P4 Ru2 P6 C67 90.59(16)
P5 Ru2 P6 C67 -94.10(16)
N4 Ru2 P6 C67 -178.46(19)
C68 Ru2 P6 C73 -108.3(3)
N3 Ru2 P6 C73 -120.8(5)
P4 Ru2 P6 C73 -19.0(3)
P5 Ru2 P6 C73 156.3(2)
N4 Ru2 P6 C73 72.0(3)
C68 Ru2 P6 C79 111.8(3)
N3 Ru2 P6 C79 99.3(5)
P4 Ru2 P6 C79 -159.0(2)
P5 Ru2 P6 C79 16.3(2)
N4 Ru2 P6 C79 -68.0(3)
C7 Si2 N1 Si1 -60.8(4)
C8 Si2 N1 Si1 59.3(4)
C2 Si2 N1 Si1 -179.5(3)
C7 Si2 N1 Ru1 83.7(3)
C8 Si2 N1 Ru1 -156.2(3)
C2 Si2 N1 Ru1 -35.0(3)
C6 Si1 N1 Si2 -104.6(4)
C5 Si1 N1 Si2 15.2(5)
C1 Si1 N1 Si2 133.2(3)
C6 Si1 N1 Ru1 112.3(3)
C5 Si1 N1 Ru1 -127.8(3)
C1 Si1 N1 Ru1 -9.9(3)
C26 Ru1 N1 Si2 164(7)
N2 Ru1 N1 Si2 115.7(3)
P3 Ru1 N1 Si2 -67.8(2)
P2 Ru1 N1 Si2 29.1(2)
P1 Ru1 N1 Si2 -159.0(2)
C26 Ru1 N1 Si1 -46(7)
N2 Ru1 N1 Si1 -94.8(3)
P3 Ru1 N1 Si1 81.7(3)
P2 Ru1 N1 Si1 178.6(3)
P1 Ru1 N1 Si1 -9.5(2)
C4 Si4 N2 Si3 164.1(3)
C11 Si4 N2 Si3 44.9(4)
C12 Si4 N2 Si3 -78.7(4)
C4 Si4 N2 Ru1 -31.5(3)
C11 Si4 N2 Ru1 -150.7(3)
C12 Si4 N2 Ru1 85.6(4)
C3 Si3 N2 Si4 143.2(3)
C9 Si3 N2 Si4 -96.7(4)
C10 Si3 N2 Si4 25.9(4)
C3 Si3 N2 Ru1 -21.1(3)
C9 Si3 N2 Ru1 99.0(3)
C10 Si3 N2 Ru1 -138.5(3)
C26 Ru1 N2 Si4 -70.2(3)
P3 Ru1 N2 Si4 -55.8(7)
P2 Ru1 N2 Si4 -163.6(3)
P1 Ru1 N2 Si4 22.7(2)
N1 Ru1 N2 Si4 108.6(3)
C26 Ru1 N2 Si3 94.8(3)
P3 Ru1 N2 Si3 109.2(5)
P2 Ru1 N2 Si3 1.4(2)
P1 Ru1 N2 Si3 -172.3(3)
N1 Ru1 N2 Si3 -86.4(3)
C47 Si5 N3 Si6 32.0(4)
C43 Si5 N3 Si6 150.0(3)
C48 Si5 N3 Si6 -91.0(4)
C47 Si5 N3 Ru2 -132.2(3)
C43 Si5 N3 Ru2 -14.2(3)
C48 Si5 N3 Ru2 104.8(3)
C44 Si6 N3 Si5 167.4(3)
C50 Si6 N3 Si5 48.6(4)
C49 Si6 N3 Si5 -75.0(4)
C44 Si6 N3 Ru2 -28.1(3)
C50 Si6 N3 Ru2 -147.0(3)
C49 Si6 N3 Ru2 89.5(3)
C68 Ru2 N3 Si5 87.0(3)
P6 Ru2 N3 Si5 98.7(4)
P4 Ru2 N3 Si5 -4.7(2)
P5 Ru2 N3 Si5 -177.5(3)
N4 Ru2 N3 Si5 -93.0(3)
C68 Ru2 N3 Si6 -77.6(3)
P6 Ru2 N3 Si6 -65.9(5)
P4 Ru2 N3 Si6 -169.3(2)
P5 Ru2 N3 Si6 17.9(2)
N4 Ru2 N3 Si6 102.5(3)
C46 Si8 N4 Si7 -174.1(3)
C53 Si8 N4 Si7 65.5(4)
C54 Si8 N4 Si7 -55.3(4)
C46 Si8 N4 Ru2 -27.9(3)
C53 Si8 N4 Ru2 -148.3(3)
C54 Si8 N4 Ru2 90.9(3)
C52 Si7 N4 Si8 22.2(4)
C51 Si7 N4 Si8 -96.8(4)
C45 Si7 N4 Si8 140.9(3)
C52 Si7 N4 Ru2 -123.0(3)
C51 Si7 N4 Ru2 118.0(3)
C45 Si7 N4 Ru2 -4.3(3)
C68 Ru2 N4 Si8 108(2)
N3 Ru2 N4 Si8 108.2(2)
P6 Ru2 N4 Si8 -75.2(2)
P4 Ru2 N4 Si8 22.4(2)
P5 Ru2 N4 Si8 -165.0(2)
C68 Ru2 N4 Si7 -102(2)
N3 Ru2 N4 Si7 -101.6(2)
P6 Ru2 N4 Si7 75.0(2)
P4 Ru2 N4 Si7 172.6(2)
P5 Ru2 N4 Si7 -14.8(2)
C4 P1 C1 Si1 80.0(3)
C13 P1 C1 Si1 -174.9(3)
Ru1 P1 C1 Si1 -38.7(3)
N1 Si1 C1 P1 31.2(4)
C6 Si1 C1 P1 -87.6(4)
C5 Si1 C1 P1 153.7(3)
C3 P2 C2 Si2 -117.8(3)
C19 P2 C2 Si2 137.6(3)
Ru1 P2 C2 Si2 -2.1(4)
N1 Si2 C2 P2 24.8(4)
C7 Si2 C2 P2 -95.7(4)
C8 Si2 C2 P2 146.8(3)
C19 P2 C3 Si3 -168.4(3)
C2 P2 C3 Si3 81.4(3)
Ru1 P2 C3 Si3 -35.5(3)
N2 Si3 C3 P2 35.9(4)
C9 Si3 C3 P2 -86.9(4)
C10 Si3 C3 P2 159.7(3)
C1 P1 C4 Si4 -125.0(3)
C13 P1 C4 Si4 126.5(3)
Ru1 P1 C4 Si4 -8.4(3)
N2 Si4 C4 P1 23.9(4)
C11 Si4 C4 P1 147.4(4)
C12 Si4 C4 P1 -100.2(4)
C4 P1 C13 C14 -82.0(5)
C1 P1 C13 C14 171.6(4)
Ru1 P1 C13 C14 44.7(5)
C4 P1 C13 C18 93.5(5)
C1 P1 C13 C18 -12.9(5)
Ru1 P1 C13 C18 -139.8(4)
C18 C13 C14 C15 1.6(8)
P1 C13 C14 C15 177.3(4)
C13 C14 C15 C16 -0.8(8)
C14 C15 C16 C17 -1.2(9)
C15 C16 C17 C18 2.4(9)
C16 C17 C18 C13 -1.6(10)
C14 C13 C18 C17 -0.4(9)
P1 C13 C18 C17 -175.9(5)
C3 P2 C19 C20 -107.1(5)
C2 P2 C19 C20 1.2(5)
Ru1 P2 C19 C20 132.3(4)
C3 P2 C19 C24 67.8(5)
C2 P2 C19 C24 176.1(4)
Ru1 P2 C19 C24 -52.7(5)
C24 C19 C20 C21 1.3(8)
P2 C19 C20 C21 176.3(4)
C19 C20 C21 C22 -1.3(9)
C20 C21 C22 C23 1.2(9)
C21 C22 C23 C24 -1.2(9)
C22 C23 C24 C19 1.3(9)
C20 C19 C24 C23 -1.4(8)
P2 C19 C24 C23 -176.8(5)
C31 P3 C25 C26 -128.8(3)
C37 P3 C25 C26 124.4(3)
Ru1 P3 C25 C26 -5.4(3)
C31 P3 C25 C30 55.5(6)
C37 P3 C25 C30 -51.3(6)
Ru1 P3 C25 C30 178.9(6)
C30 C25 C26 C27 3.1(8)
P3 C25 C26 C27 -173.4(4)
C30 C25 C26 Ru1 -177.1(4)
P3 C25 C26 Ru1 6.4(4)
N2 Ru1 C26 C25 171.4(3)
P3 Ru1 C26 C25 -5.4(3)
P2 Ru1 C26 C25 -101.9(3)
P1 Ru1 C26 C25 86.4(3)
N1 Ru1 C26 C25 123(7)
N2 Ru1 C26 C27 -8.9(5)
P3 Ru1 C26 C27 174.3(6)
P2 Ru1 C26 C27 77.8(5)
P1 Ru1 C26 C27 -93.9(5)
N1 Ru1 C26 C27 -57(7)
C25 C26 C27 C28 -3.0(7)
Ru1 C26 C27 C28 177.3(4)
C26 C27 C28 C29 0.1(8)
C27 C28 C29 C30 3.1(9)
C28 C29 C30 C25 -3.0(8)
C26 C25 C30 C29 -0.1(8)
P3 C25 C30 C29 174.7(5)
C25 P3 C31 C36 167.2(4)
C37 P3 C31 C36 -81.8(5)
Ru1 P3 C31 C36 67.6(5)
C25 P3 C31 C32 -13.8(6)
C37 P3 C31 C32 97.2(5)
Ru1 P3 C31 C32 -113.4(5)
C36 C31 C32 C33 -0.2(9)
P3 C31 C32 C33 -179.1(5)
C31 C32 C33 C34 0.4(11)
C32 C33 C34 C35 0.1(12)
C33 C34 C35 C36 -1.0(12)
C34 C35 C36 C31 1.2(11)
C32 C31 C36 C35 -0.6(9)
P3 C31 C36 C35 178.4(5)
C25 P3 C37 C42 170.1(5)
C31 P3 C37 C42 52.5(5)
Ru1 P3 C37 C42 -93.6(5)
C25 P3 C37 C38 -11.4(5)
C31 P3 C37 C38 -129.1(5)
Ru1 P3 C37 C38 84.8(5)
C42 C37 C38 C39 -0.8(8)
P3 C37 C38 C39 -179.4(4)
C37 C38 C39 C40 0.8(9)
C38 C39 C40 C41 0.1(10)
C39 C40 C41 C42 -1.0(11)
C40 C41 C42 C37 1.0(11)
C38 C37 C42 C41 -0.1(9)
P3 C37 C42 C41 178.5(5)
C55 P4 C43 Si5 -171.0(3)
C46 P4 C43 Si5 80.3(3)
Ru2 P4 C43 Si5 -35.7(3)
N3 Si5 C43 P4 31.9(3)
C47 Si5 C43 P4 155.8(3)
C48 Si5 C43 P4 -90.4(4)
C61 P5 C44 Si6 122.5(3)
C45 P5 C44 Si6 -128.0(3)
Ru2 P5 C44 Si6 -12.1(3)
N3 Si6 C44 P5 24.3(4)
C50 Si6 C44 P5 147.0(3)
C49 Si6 C44 P5 -100.7(4)
C61 P5 C45 Si7 -175.8(3)
C44 P5 C45 Si7 77.5(3)
Ru2 P5 C45 Si7 -40.6(3)
N4 Si7 C45 P5 28.5(3)
C52 Si7 C45 P5 150.4(3)
C51 Si7 C45 P5 -91.4(3)
C43 P4 C46 Si8 -118.8(3)
C55 P4 C46 Si8 136.1(3)
Ru2 P4 C46 Si8 -3.7(4)
N4 Si8 C46 P4 21.1(4)
C53 Si8 C46 P4 142.9(4)
C54 Si8 C46 P4 -98.8(4)
C43 P4 C55 C60 75.3(5)
C46 P4 C55 C60 -177.3(4)
Ru2 P4 C55 C60 -47.3(5)
C43 P4 C55 C56 -98.7(5)
C46 P4 C55 C56 8.8(5)
Ru2 P4 C55 C56 138.7(4)
C60 C55 C56 C57 0.2(9)
P4 C55 C56 C57 174.3(5)
C55 C56 C57 C58 -0.6(10)
C56 C57 C58 C59 0.3(10)
C57 C58 C59 C60 0.5(9)
C58 C59 C60 C55 -0.9(9)
C56 C55 C60 C59 0.5(8)
P4 C55 C60 C59 -173.8(4)
C45 P5 C61 C66 178.1(4)
C44 P5 C61 C66 -75.4(5)
Ru2 P5 C61 C66 51.8(5)
C45 P5 C61 C62 -4.6(6)
C44 P5 C61 C62 101.9(5)
Ru2 P5 C61 C62 -131.0(5)
C66 C61 C62 C63 -1.0(9)
P5 C61 C62 C63 -178.2(5)
C61 C62 C63 C64 2.8(11)
C62 C63 C64 C65 -2.8(12)
C63 C64 C65 C66 1.1(12)
C62 C61 C66 C65 -0.7(9)
P5 C61 C66 C65 176.7(5)
C64 C65 C66 C61 0.6(11)
C73 P6 C67 C72 -46.6(7)
C79 P6 C67 C72 56.7(7)
Ru2 P6 C67 C72 -177.5(6)
C73 P6 C67 C68 129.0(3)
C79 P6 C67 C68 -127.6(3)
Ru2 P6 C67 C68 -1.8(3)
C72 C67 C68 C69 1.5(7)
P6 C67 C68 C69 -175.2(4)
C72 C67 C68 Ru2 178.8(4)
P6 C67 C68 Ru2 2.1(3)
N3 Ru2 C68 C69 -8.5(5)
P6 Ru2 C68 C69 174.8(6)
P4 Ru2 C68 C69 77.2(5)
P5 Ru2 C68 C69 -94.8(5)
N4 Ru2 C68 C69 -8(3)
N3 Ru2 C68 C67 174.9(3)
P6 Ru2 C68 C67 -1.8(3)
P4 Ru2 C68 C67 -99.4(3)
P5 Ru2 C68 C67 88.6(3)
N4 Ru2 C68 C67 176(2)
C67 C68 C69 C70 -1.9(7)
Ru2 C68 C69 C70 -178.3(4)
C68 C69 C70 C71 1.5(8)
C69 C70 C71 C72 -0.6(8)
C70 C71 C72 C67 0.1(8)
C68 C67 C72 C71 -0.6(8)
P6 C67 C72 C71 174.4(5)
C67 P6 C73 C74 -129.5(5)
C79 P6 C73 C74 118.2(5)
Ru2 P6 C73 C74 -29.8(6)
C67 P6 C73 C78 53.4(5)
C79 P6 C73 C78 -58.9(5)
Ru2 P6 C73 C78 153.1(4)
C78 C73 C74 C75 0.7(10)
P6 C73 C74 C75 -176.5(6)
C73 C74 C75 C76 -1.0(12)
C74 C75 C76 C77 0.3(13)
C75 C76 C77 C78 0.7(13)
C76 C77 C78 C73 -1.1(12)
C74 C73 C78 C77 0.4(10)
P6 C73 C78 C77 177.7(6)
C67 P6 C79 C84 -11.1(6)
C73 P6 C79 C84 100.0(5)
Ru2 P6 C79 C84 -109.7(5)
C67 P6 C79 C80 171.4(4)
C73 P6 C79 C80 -77.5(5)
Ru2 P6 C79 C80 72.8(5)
C84 C79 C80 C81 -0.5(8)
P6 C79 C80 C81 177.2(4)
C79 C80 C81 C82 0.1(9)
C80 C81 C82 C83 -0.2(10)
C81 C82 C83 C84 0.6(11)
C80 C79 C84 C83 0.9(9)
P6 C79 C84 C83 -176.7(5)
C82 C83 C84 C79 -0.9(10)
C89 C85 C88 C86 -178.3(13)
C88 C85 C89 C87 179.4(16)
